data_4315355
loop_
_publ_author_name
'Emanuele Amadio'
'Gianni Cavinato'
'Alessandro Dolmella'
'Luigi Toniolo'

_publ_section_title
;
 Catalytic Properties of [Pd(COOMe)nX2-n(PPh3)2] (n= 0, 1, 2; X = Cl, NO2,
 ONO2, OAc and OTs) in the Oxidative Carbonylation of MeOH
;
_journal_name_full 'Inorganic Chemistry'
_journal_page_first 3721
_journal_page_last 3729
_journal_paper_doi 10.1021/ic901569w
_journal_volume 49
_journal_year 2010
_chemical_formula_sum 'C38 H33 N O5 P2 Pd'
_chemical_formula_weight 751.99
_chemical_name_systematic
;
 trans-(methoxycarbonyl)-(nitrato,O)-bis(triphenylphosphine)-palladium(II)
;
_space_group_IT_number 4
_symmetry_cell_setting monoclinic
_symmetry_space_group_name_Hall 'P 2yb'
_symmetry_space_group_name_H-M 'P 1 21 1'
_atom_sites_solution_hydrogens geom
_atom_sites_solution_primary direct
_atom_sites_solution_secondary difmap
_audit_creation_method SHELXL-97
_cell_angle_alpha 90.00
_cell_angle_beta 91.85(3)
_cell_angle_gamma 90.00
_cell_formula_units_Z 4
_cell_length_a 11.011(3)
_cell_length_b 19.446(3)
_cell_length_c 16.276(3)
_cell_measurement_reflns_used 30
_cell_measurement_temperature 294(2)
_cell_measurement_theta_max 15.3
_cell_measurement_theta_min 12.1
_cell_volume 3483.2(13)
_computing_cell_refinement 'FEBO system'
_computing_data_collection 'FEBO system'
_computing_data_reduction 'FEBO system'
_computing_molecular_graphics 'WinGX 1.70.00 (Farrugia, 1999)'
_computing_publication_material 'SHELXTL NT vers.5.10 (Sheldrick, 1999)'
_computing_structure_refinement 'SHELXL-97 (Sheldrick, 1997)'
_computing_structure_solution 'SIR97 (Altomare et al. 1999)'
_diffrn_ambient_temperature 294(2)
_diffrn_measured_fraction_theta_full 0.965
_diffrn_measured_fraction_theta_max 0.965
_diffrn_measurement_device_type 'Philips PW1100 dffractometer'
_diffrn_measurement_method 'omega-2 theta'
_diffrn_radiation_monochromator graphite
_diffrn_radiation_source 'fine-focus sealed tube'
_diffrn_radiation_type MoK\a
_diffrn_radiation_wavelength 0.71073
_diffrn_reflns_av_R_equivalents 0.0377
_diffrn_reflns_av_sigmaI/netI 0.0230
_diffrn_reflns_limit_h_max 13
_diffrn_reflns_limit_h_min -13
_diffrn_reflns_limit_k_max 23
_diffrn_reflns_limit_k_min 0
_diffrn_reflns_limit_l_max 17
_diffrn_reflns_limit_l_min 0
_diffrn_reflns_number 7048
_diffrn_reflns_theta_full 26.00
_diffrn_reflns_theta_max 26.00
_diffrn_reflns_theta_min 3.04
_diffrn_standards_decay_% negligible
_diffrn_standards_interval_count 150
_diffrn_standards_number 3
_exptl_absorpt_coefficient_mu 0.668
_exptl_absorpt_correction_T_max 0.906
_exptl_absorpt_correction_T_min 0.876
_exptl_absorpt_correction_type psi-scan
_exptl_absorpt_process_details '(North et al., 1968)'
_exptl_crystal_colour yellow
_exptl_crystal_density_diffrn 1.434
_exptl_crystal_density_method 'not measured'
_exptl_crystal_description prisms
_exptl_crystal_F_000 1536
_exptl_crystal_size_max 0.24
_exptl_crystal_size_mid 0.20
_exptl_crystal_size_min 0.15
_refine_diff_density_max 0.697
_refine_diff_density_min -0.690
_refine_diff_density_rms 0.082
_refine_ls_abs_structure_details 'Flack H D (1983), Acta Cryst. A39, 876-881'
_refine_ls_abs_structure_Flack 0.14(5)
_refine_ls_extinction_method none
_refine_ls_goodness_of_fit_ref 1.190
_refine_ls_hydrogen_treatment 'riding model'
_refine_ls_matrix_type full
_refine_ls_number_parameters 849
_refine_ls_number_reflns 6803
_refine_ls_number_restraints 1
_refine_ls_restrained_S_all 1.190
_refine_ls_R_factor_all 0.0522
_refine_ls_R_factor_gt 0.0447
_refine_ls_shift/su_max 0.093
_refine_ls_shift/su_mean 0.013
_refine_ls_structure_factor_coef Fsqd
_refine_ls_weighting_details 'calc w=1/[\s^2^(Fo^2^)+(0.0135P)^2^+8.7399P] where P=(Fo^2^+2Fc^2^)/3'
_refine_ls_weighting_scheme calc
_refine_ls_wR_factor_gt 0.0980
_refine_ls_wR_factor_ref 0.1050
_reflns_number_gt 6306
_reflns_number_total 6803
_reflns_threshold_expression >2sigma(I)
_cod_data_source_file ic901569w_si_001_1.cif
_cod_data_source_block I
_cod_depositor_comments
;
The following automatic conversions were performed:

'_exptl_absorpt_correction_type' tag value 'psi-scans' was replaced
with 'psi-scan' value.

Automatic conversion script
Id: cif_fix_values 1646 2011-03-28 12:23:43Z adriana 
;
_cod_original_sg_symbol_H-M 'P 21'
_cod_database_code 4315355

loop_
_symmetry_equiv_pos_as_xyz
'x, y, z'
'-x, y+1/2, -z'

loop_
_atom_site_label
_atom_site_type_symbol
_atom_site_fract_x
_atom_site_fract_y
_atom_site_fract_z
_atom_site_U_iso_or_equiv
_atom_site_adp_type
_atom_site_occupancy
_atom_site_symmetry_multiplicity
_atom_site_calc_flag
_atom_site_refinement_flags
_atom_site_disorder_assembly
_atom_site_disorder_group
Pd1A Pd -0.47548(5) 0.19228(3) 0.74272(3) 0.03446(14) Uani 1 1 d . . .
P1A P -0.52317(18) 0.29425(14) 0.66908(13) 0.0354(5) Uani 1 1 d . . .
P2A P -0.44172(18) 0.09201(14) 0.81956(13) 0.0341(4) Uani 1 1 d . . .
N1A N -0.2137(7) 0.2160(5) 0.7276(6) 0.067(2) Uani 1 1 d . . .
O1A O -0.2972(5) 0.1796(4) 0.6950(4) 0.0538(18) Uani 1 1 d . . .
O2A O -0.2406(8) 0.2535(5) 0.7879(6) 0.090(3) Uani 1 1 d . . .
O3A O -0.1108(6) 0.2125(6) 0.6989(6) 0.098(4) Uani 1 1 d . . .
O4A O -0.7131(7) 0.1549(6) 0.7475(7) 0.111(4) Uani 1 1 d . . .
O5A O -0.6725(9) 0.2387(5) 0.8354(6) 0.109(4) Uani 1 1 d . . .
C1A C -0.2926(7) 0.0889(5) 0.8712(5) 0.0380(18) Uani 1 1 d . . .
C2A C -0.1905(8) 0.0748(6) 0.8257(7) 0.053(2) Uani 1 1 d . . .
H2A H -0.1997 0.0652 0.7699 0.064 Uiso 1 1 calc R . .
C3A C -0.0759(9) 0.0749(7) 0.8627(8) 0.072(3) Uani 1 1 d . . .
H3A H -0.0087 0.0641 0.8320 0.086 Uiso 1 1 calc R . .
C4A C -0.0607(10) 0.0909(7) 0.9443(8) 0.078(4) Uani 1 1 d . . .
H4A H 0.0168 0.0919 0.9687 0.094 Uiso 1 1 calc R . .
C5A C -0.1593(12) 0.1052(7) 0.9899(8) 0.073(3) Uani 1 1 d . . .
H5A H -0.1483 0.1159 1.0453 0.088 Uiso 1 1 calc R . .
C6A C -0.2747(10) 0.1041(6) 0.9552(6) 0.061(3) Uani 1 1 d . . .
H6A H -0.3411 0.1134 0.9873 0.073 Uiso 1 1 calc R . .
C7A C -0.4460(8) 0.0160(5) 0.7544(5) 0.039(2) Uani 1 1 d . . .
C8A C -0.3846(11) -0.0450(6) 0.7759(8) 0.068(3) Uani 1 1 d . . .
H8A H -0.3366 -0.0470 0.8239 0.082 Uiso 1 1 calc R . .
C9A C -0.3955(12) -0.1016(7) 0.7257(10) 0.085(4) Uani 1 1 d . . .
H9A H -0.3547 -0.1421 0.7395 0.102 Uiso 1 1 calc R . .
C10A C -0.4663(15) -0.0983(10) 0.6558(10) 0.101(6) Uani 1 1 d . . .
H10A H -0.4724 -0.1364 0.6215 0.121 Uiso 1 1 calc R . .
C11A C -0.5287(14) -0.0396(9) 0.6350(8) 0.090(4) Uani 1 1 d . . .
H11A H -0.5799 -0.0390 0.5885 0.108 Uiso 1 1 calc R . .
C12A C -0.5156(9) 0.0195(7) 0.6837(7) 0.059(3) Uani 1 1 d . . .
H12A H -0.5537 0.0603 0.6680 0.071 Uiso 1 1 calc R . .
C13A C -0.5515(7) 0.0728(5) 0.8998(5) 0.042(2) Uani 1 1 d . . .
C14A C -0.5722(9) 0.1244(6) 0.9573(6) 0.056(2) Uani 1 1 d . . .
H14A H -0.5312 0.1661 0.9544 0.067 Uiso 1 1 calc R . .
C15A C -0.6535(11) 0.1132(7) 1.0183(7) 0.072(3) Uani 1 1 d . . .
H15A H -0.6679 0.1473 1.0569 0.087 Uiso 1 1 calc R . .
C16A C -0.7131(11) 0.0512(8) 1.0219(8) 0.073(3) Uani 1 1 d . . .
H16A H -0.7666 0.0430 1.0639 0.088 Uiso 1 1 calc R . .
C17A C -0.6946(9) 0.0008(7) 0.9637(7) 0.066(3) Uani 1 1 d . . .
H17A H -0.7380 -0.0401 0.9653 0.079 Uiso 1 1 calc R . .
C18A C -0.6128(9) 0.0112(6) 0.9042(7) 0.055(3) Uani 1 1 d . . .
H18A H -0.5982 -0.0233 0.8663 0.066 Uiso 1 1 calc R . .
C19A C -0.6640(7) 0.2942(5) 0.6046(5) 0.0409(19) Uani 1 1 d . . .
C20A C -0.6604(12) 0.2916(6) 0.5216(7) 0.057(3) Uani 1 1 d . . .
H20A H -0.5860 0.2922 0.4960 0.069 Uiso 1 1 calc R . .
C21A C -0.7682(13) 0.2879(7) 0.4743(9) 0.069(4) Uani 1 1 d . . .
H21A H -0.7642 0.2842 0.4174 0.083 Uiso 1 1 calc R . .
C22A C -0.8774(11) 0.2894(7) 0.5084(9) 0.078(4) Uani 1 1 d . . .
H22A H -0.9484 0.2882 0.4759 0.094 Uiso 1 1 calc R . .
C23A C -0.8816(9) 0.2928(8) 0.5936(9) 0.084(4) Uani 1 1 d . . .
H23A H -0.9562 0.2930 0.6187 0.100 Uiso 1 1 calc R . .
C24A C -0.7751(9) 0.2958(8) 0.6413(7) 0.073(3) Uani 1 1 d . . .
H24 H -0.7786 0.2990 0.6982 0.088 Uiso 1 1 calc R . .
C25A C -0.4064(7) 0.3182(5) 0.5985(5) 0.040(2) Uani 1 1 d . . .
C26A C -0.3615(8) 0.2688(5) 0.5459(6) 0.050(2) Uani 1 1 d . . .
H26A H -0.3880 0.2235 0.5503 0.060 Uiso 1 1 calc R . .
C27A C -0.2777(10) 0.2854(6) 0.4868(7) 0.060(3) Uani 1 1 d . . .
H27A H -0.2496 0.2524 0.4507 0.072 Uiso 1 1 calc R . .
C28A C -0.2370(9) 0.3540(7) 0.4835(8) 0.060(3) Uani 1 1 d . . .
H28A H -0.1808 0.3663 0.4447 0.072 Uiso 1 1 calc R . .
C29A C -0.2773(10) 0.4016(6) 0.5349(7) 0.059(3) Uani 1 1 d . . .
H29A H -0.2482 0.4464 0.5321 0.071 Uiso 1 1 calc R . .
C30A C -0.3618(9) 0.3847(6) 0.5922(7) 0.054(2) Uani 1 1 d . . .
H30A H -0.3895 0.4186 0.6274 0.065 Uiso 1 1 calc R . .
C31A C -0.5383(9) 0.3684(5) 0.7372(6) 0.046(2) Uani 1 1 d . . .
C32A C -0.4622(16) 0.3713(7) 0.8043(9) 0.118(7) Uani 1 1 d . . .
H32A H -0.4084 0.3354 0.8154 0.141 Uiso 1 1 calc R . .
C33A C -0.464(2) 0.4279(9) 0.8567(10) 0.153(10) Uani 1 1 d . . .
H33A H -0.4072 0.4308 0.9000 0.184 Uiso 1 1 calc R . .
C34A C -0.5436(18) 0.4766(9) 0.8466(10) 0.110(6) Uani 1 1 d . . .
H34A H -0.5461 0.5125 0.8843 0.132 Uiso 1 1 calc R . .
C35A C -0.6233(16) 0.4757(9) 0.7811(11) 0.122(7) Uani 1 1 d . . .
H35 H -0.6785 0.5113 0.7724 0.147 Uiso 1 1 calc R . .
C36A C -0.6202(12) 0.4183(6) 0.7257(8) 0.083(4) Uani 1 1 d . . .
H36A H -0.6756 0.4160 0.6815 0.100 Uiso 1 1 calc R . .
C37A C -0.6363(9) 0.1997(8) 0.7852(7) 0.081(4) Uani 1 1 d . . .
C38A C -0.8407(11) 0.1662(11) 0.7897(15) 0.196(14) Uani 1 1 d . . .
H74A H -0.8489 0.1336 0.8335 0.235 Uiso 1 1 calc R . .
H74B H -0.9055 0.1597 0.7495 0.235 Uiso 1 1 calc R . .
H74C H -0.8444 0.2120 0.8114 0.235 Uiso 1 1 calc R . .
Pd1 Pd -0.01032(4) 0.19486(3) 0.25645(3) 0.03157(13) Uani 1 1 d . . .
P2 P -0.06106(17) 0.29636(14) 0.18317(13) 0.0327(4) Uani 1 1 d . . .
P1 P 0.02880(17) 0.09205(13) 0.32826(14) 0.0343(5) Uani 1 1 d . . .
N1 N 0.2517(6) 0.2030(5) 0.2304(5) 0.063(2) Uani 1 1 d . . .
O4 O -0.2238(6) 0.1278(4) 0.1982(5) 0.075(2) Uani 1 1 d . . .
O5 O -0.2466(5) 0.1959(6) 0.3057(4) 0.0655(18) Uani 1 1 d . . .
O1 O 0.1725(5) 0.2328(3) 0.2714(4) 0.0473(14) Uani 1 1 d . . .
O2 O 0.2156(7) 0.1528(5) 0.1870(5) 0.072(2) Uani 1 1 d . . .
O3 O 0.3532(7) 0.2222(5) 0.2310(7) 0.105(3) Uani 1 1 d . . .
C31 C -0.0652(7) 0.3711(5) 0.2510(6) 0.040(2) Uani 1 1 d . . .
C32 C 0.0270(10) 0.3784(6) 0.3101(7) 0.062(3) Uani 1 1 d . . .
H38 H 0.0854 0.3440 0.3161 0.075 Uiso 1 1 calc R . .
C33 C 0.0345(13) 0.4354(8) 0.3604(9) 0.088(4) Uani 1 1 d . . .
H39 H 0.0970 0.4388 0.3999 0.105 Uiso 1 1 calc R . .
C34 C -0.0474(13) 0.4857(7) 0.3527(8) 0.081(4) Uani 1 1 d . . .
H40 H -0.0411 0.5244 0.3861 0.097 Uiso 1 1 calc R . .
C35 C -0.1392(12) 0.4803(7) 0.2963(9) 0.088(4) Uani 1 1 d . . .
H41 H -0.1971 0.5150 0.2918 0.106 Uiso 1 1 calc R . .
C36 C -0.1484(10) 0.4222(5) 0.2439(7) 0.062(3) Uani 1 1 d . . .
H42 H -0.2115 0.4192 0.2046 0.075 Uiso 1 1 calc R . .
C19 C -0.2032(7) 0.2984(5) 0.1210(5) 0.0405(19) Uani 1 1 d . . .
C20 C -0.2010(9) 0.2937(6) 0.0379(6) 0.054(2) Uani 1 1 d . . .
H44 H -0.1268 0.2932 0.0123 0.065 Uiso 1 1 calc R . .
C21 C -0.3086(12) 0.2896(7) -0.0098(8) 0.070(4) Uani 1 1 d . . .
H45 H -0.3061 0.2825 -0.0662 0.085 Uiso 1 1 calc R . .
C23 C -0.4224(9) 0.3006(7) 0.1112(9) 0.079(4) Uani 1 1 d . . .
H47 H -0.4971 0.3028 0.1361 0.095 Uiso 1 1 calc R . .
C22 C -0.4161(10) 0.2962(7) 0.0270(8) 0.073(3) Uani 1 1 d . . .
H46 H -0.4874 0.2978 -0.0051 0.088 Uiso 1 1 calc R . .
C24 C -0.3125(8) 0.3018(7) 0.1589(7) 0.064(3) Uani 1 1 d . . .
H48 H -0.3144 0.3049 0.2158 0.077 Uiso 1 1 calc R . .
C25 C 0.0554(7) 0.3165(5) 0.1115(5) 0.0348(17) Uani 1 1 d . . .
C30 C 0.0953(9) 0.3831(6) 0.0980(6) 0.051(2) Uani 1 1 d . . .
H50 H 0.0640 0.4188 0.1289 0.062 Uiso 1 1 calc R . .
C29 C 0.1806(10) 0.3979(8) 0.0396(7) 0.070(3) Uani 1 1 d . . .
H51 H 0.2050 0.4431 0.0316 0.084 Uiso 1 1 calc R . .
C28 C 0.2283(12) 0.3473(9) -0.0056(8) 0.087(5) Uani 1 1 d . . .
H52 H 0.2871 0.3571 -0.0436 0.104 Uiso 1 1 calc R . .
C27 C 0.1889(12) 0.2801(8) 0.0050(8) 0.093(5) Uani 1 1 d . . .
H53 H 0.2183 0.2453 -0.0281 0.111 Uiso 1 1 calc R . .
C26 C 0.1061(10) 0.2647(6) 0.0645(7) 0.064(3) Uani 1 1 d . . .
H54 H 0.0842 0.2192 0.0732 0.076 Uiso 1 1 calc R . .
C7 C 0.0350(9) 0.0181(5) 0.2615(6) 0.044(2) Uani 1 1 d . . .
C8 C 0.0751(11) -0.0467(6) 0.2921(8) 0.072(3) Uani 1 1 d . . .
H56 H 0.0971 -0.0520 0.3474 0.087 Uiso 1 1 calc R . .
C9 C 0.0812(14) -0.1013(8) 0.2393(10) 0.098(5) Uani 1 1 d . . .
H57 H 0.1076 -0.1435 0.2600 0.118 Uiso 1 1 calc R . .
C10 C 0.0517(14) -0.0968(8) 0.1611(9) 0.091(5) Uani 1 1 d . . .
H58 H 0.0568 -0.1351 0.1272 0.110 Uiso 1 1 calc R . .
C11 C 0.0123(12) -0.0337(8) 0.1290(8) 0.081(4) Uani 1 1 d . . .
H59 H -0.0086 -0.0301 0.0733 0.097 Uiso 1 1 calc R . .
C12 C 0.0041(10) 0.0236(6) 0.1795(7) 0.064(3) Uani 1 1 d . . .
H60 H -0.0222 0.0654 0.1578 0.077 Uiso 1 1 calc R . .
C13 C -0.0846(7) 0.0715(5) 0.4044(5) 0.0385(19) Uani 1 1 d . . .
C18 C -0.1452(8) 0.0092(6) 0.4070(6) 0.054(3) Uani 1 1 d . . .
H62 H -0.1300 -0.0244 0.3681 0.064 Uiso 1 1 calc R . .
C17 C -0.2285(11) -0.0033(8) 0.4676(8) 0.073(4) Uani 1 1 d . . .
H63 H -0.2689 -0.0452 0.4693 0.088 Uiso 1 1 calc R . .
C16 C -0.2516(10) 0.0485(9) 0.5268(8) 0.075(4) Uani 1 1 d . . .
H64 H -0.3072 0.0411 0.5677 0.090 Uiso 1 1 calc R . .
C15 C -0.1925(11) 0.1069(8) 0.5224(8) 0.078(4) Uani 1 1 d . . .
H65 H -0.2064 0.1404 0.5618 0.093 Uiso 1 1 calc R . .
C14 C -0.1115(9) 0.1208(6) 0.4628(6) 0.055(2) Uani 1 1 d . . .
H66 H -0.0741 0.1637 0.4613 0.065 Uiso 1 1 calc R . .
C1 C 0.1743(7) 0.0902(5) 0.3857(5) 0.0405(19) Uani 1 1 d . . .
C6 C 0.1841(10) 0.1085(6) 0.4697(8) 0.056(3) Uani 1 1 d . . .
H68 H 0.1153 0.1200 0.4984 0.068 Uiso 1 1 calc R . .
C5 C 0.3003(12) 0.1091(7) 0.5091(10) 0.077(4) Uani 1 1 d . . .
H69 H 0.3072 0.1215 0.5643 0.093 Uiso 1 1 calc R . .
C2 C 0.2791(8) 0.0721(7) 0.3446(7) 0.064(3) Uani 1 1 d . . .
H72 H 0.2745 0.0604 0.2892 0.077 Uiso 1 1 calc R . .
C4 C 0.4019(11) 0.0921(8) 0.4691(10) 0.088(4) Uani 1 1 d . . .
H70 H 0.4777 0.0940 0.4958 0.106 Uiso 1 1 calc R . .
C3 C 0.3910(9) 0.0719(7) 0.3877(10) 0.083(4) Uani 1 1 d . . .
H71 H 0.4600 0.0578 0.3609 0.100 Uiso 1 1 calc R . .
C37 C -0.1795(7) 0.1656(4) 0.2486(6) 0.047(2) Uani 1 1 d . . .
C38 C -0.3735(9) 0.1722(8) 0.3066(10) 0.104(6) Uani 1 1 d . . .
H76A H -0.4187 0.1923 0.2612 0.124 Uiso 1 1 calc R . .
H76B H -0.4089 0.1858 0.3572 0.124 Uiso 1 1 calc R . .
H76C H -0.3758 0.1230 0.3018 0.124 Uiso 1 1 calc R . .

loop_
_atom_site_aniso_label
_atom_site_aniso_U_11
_atom_site_aniso_U_22
_atom_site_aniso_U_33
_atom_site_aniso_U_23
_atom_site_aniso_U_13
_atom_site_aniso_U_12
Pd1A 0.0393(3) 0.0312(3) 0.0331(3) 0.0036(4) 0.00534(19) 0.0040(5)
P1A 0.0438(11) 0.0335(12) 0.0287(11) 0.0029(10) -0.0014(8) 0.0014(10)
P2A 0.0405(10) 0.0315(11) 0.0303(11) 0.0023(9) -0.0001(7) 0.0009(9)
N1A 0.053(5) 0.066(6) 0.081(6) 0.025(5) 0.006(4) -0.001(4)
O1A 0.052(3) 0.067(5) 0.042(3) -0.005(3) 0.001(2) 0.000(3)
O2A 0.100(6) 0.068(6) 0.102(7) -0.020(5) 0.008(5) -0.014(5)
O3A 0.050(4) 0.115(11) 0.131(8) 0.020(7) 0.025(4) -0.006(5)
O4A 0.044(4) 0.134(9) 0.154(9) 0.072(8) 0.004(5) -0.002(5)
O5A 0.131(8) 0.091(6) 0.111(7) 0.047(6) 0.090(7) 0.064(6)
C1A 0.040(4) 0.028(4) 0.046(5) 0.005(4) -0.004(3) 0.002(3)
C2A 0.045(5) 0.052(5) 0.063(6) 0.016(5) 0.006(4) -0.002(4)
C3A 0.048(5) 0.078(8) 0.088(8) 0.024(7) 0.004(5) 0.003(5)
C4A 0.056(6) 0.073(8) 0.102(10) 0.015(7) -0.032(6) -0.005(6)
C5A 0.086(8) 0.062(7) 0.070(8) -0.008(6) -0.032(6) 0.001(6)
C6A 0.072(7) 0.065(7) 0.044(6) -0.006(5) -0.013(5) 0.007(6)
C7A 0.050(5) 0.034(5) 0.033(5) -0.002(4) 0.008(4) -0.006(4)
C8A 0.085(7) 0.038(5) 0.081(8) -0.005(5) -0.009(6) 0.007(5)
C9A 0.097(9) 0.051(7) 0.108(10) -0.015(7) 0.005(8) 0.022(6)
C10A 0.112(11) 0.098(12) 0.095(11) -0.056(10) 0.042(9) -0.041(10)
C11A 0.124(11) 0.083(10) 0.061(8) -0.030(7) -0.019(7) -0.025(9)
C12A 0.061(6) 0.065(7) 0.052(6) -0.012(5) -0.001(5) -0.006(5)
C13A 0.047(4) 0.047(5) 0.033(4) 0.012(4) 0.005(3) 0.003(4)
C14A 0.073(6) 0.045(5) 0.053(6) 0.004(4) 0.024(5) 0.011(4)
C15A 0.090(8) 0.076(8) 0.051(6) -0.003(5) 0.029(5) 0.026(6)
C16A 0.067(6) 0.091(9) 0.063(7) 0.023(7) 0.034(6) 0.004(7)
C17A 0.059(6) 0.066(7) 0.073(8) 0.017(6) 0.013(5) -0.013(5)
C18A 0.056(5) 0.058(7) 0.052(6) -0.005(5) 0.002(4) -0.016(5)
C19A 0.039(4) 0.037(5) 0.047(5) 0.010(4) 0.002(3) 0.004(4)
C20A 0.065(7) 0.064(7) 0.042(6) 0.004(5) -0.012(5) -0.005(5)
C21A 0.068(7) 0.078(8) 0.060(7) -0.001(6) -0.015(6) -0.008(6)
C22A 0.061(7) 0.072(8) 0.098(9) 0.032(7) -0.039(6) -0.027(6)
C23A 0.043(5) 0.109(11) 0.099(9) 0.023(8) -0.004(5) -0.010(6)
C24A 0.051(5) 0.110(10) 0.058(6) 0.015(7) -0.003(4) -0.001(6)
C25A 0.040(4) 0.041(5) 0.040(5) -0.005(4) -0.004(3) 0.001(4)
C26A 0.061(5) 0.037(5) 0.052(6) 0.004(4) 0.009(4) 0.006(4)
C27A 0.073(6) 0.055(6) 0.053(6) 0.007(5) 0.028(5) 0.017(5)
C28A 0.046(5) 0.066(7) 0.068(7) 0.024(6) 0.018(5) -0.002(5)
C29A 0.066(6) 0.054(6) 0.057(7) 0.005(5) 0.006(5) -0.023(5)
C30A 0.065(6) 0.036(5) 0.061(7) 0.006(5) -0.004(5) -0.010(4)
C31A 0.056(6) 0.044(6) 0.037(5) -0.001(5) 0.001(4) 0.007(4)
C32A 0.195(16) 0.064(8) 0.088(10) -0.044(7) -0.095(11) 0.049(9)
C33A 0.27(2) 0.075(10) 0.104(13) -0.048(10) -0.108(15) 0.045(13)
C34A 0.185(17) 0.062(9) 0.082(11) -0.022(8) -0.008(10) 0.036(10)
C35A 0.148(14) 0.089(11) 0.130(14) -0.041(10) 0.000(11) 0.070(11)
C36A 0.108(9) 0.061(7) 0.079(8) -0.021(6) -0.025(7) 0.039(7)
C37A 0.057(5) 0.095(9) 0.094(8) 0.052(8) 0.036(5) 0.037(7)
C38A 0.046(7) 0.19(2) 0.36(3) 0.12(2) 0.071(12) -0.006(9)
Pd1 0.0320(2) 0.0299(3) 0.0327(3) 0.0035(4) 0.00032(17) 0.0013(4)
P2 0.0334(9) 0.0298(11) 0.0349(11) 0.0013(10) 0.0003(7) 0.0037(9)
P1 0.0368(10) 0.0280(11) 0.0379(12) 0.0035(10) -0.0007(8) 0.0050(9)
N1 0.036(3) 0.068(6) 0.085(6) 0.034(5) 0.013(3) 0.005(4)
O4 0.058(4) 0.066(5) 0.100(6) -0.011(5) -0.015(4) -0.023(4)
O5 0.039(3) 0.084(5) 0.074(4) 0.011(5) 0.018(3) 0.010(5)
O1 0.045(3) 0.045(3) 0.052(3) 0.001(3) -0.002(2) -0.001(3)
O2 0.082(5) 0.076(6) 0.061(5) -0.003(4) 0.019(4) 0.006(4)
O3 0.049(4) 0.094(7) 0.175(9) 0.015(6) 0.025(5) -0.013(4)
C31 0.036(4) 0.043(5) 0.041(5) 0.001(4) 0.005(3) 0.002(4)
C32 0.073(7) 0.044(6) 0.067(7) -0.015(5) -0.032(5) 0.009(5)
C33 0.102(10) 0.080(10) 0.079(9) -0.022(8) -0.024(7) -0.013(8)
C34 0.115(10) 0.046(7) 0.081(9) -0.033(6) 0.007(7) -0.001(7)
C35 0.083(8) 0.060(7) 0.122(11) -0.046(8) 0.018(8) 0.014(6)
C36 0.066(6) 0.041(5) 0.080(7) -0.016(5) -0.005(5) 0.011(4)
C19 0.040(4) 0.037(5) 0.044(5) 0.005(4) -0.009(3) 0.003(4)
C20 0.049(5) 0.064(6) 0.050(6) 0.001(5) -0.014(4) 0.005(5)
C21 0.081(8) 0.069(7) 0.060(7) 0.002(6) -0.028(6) 0.009(6)
C23 0.039(5) 0.082(8) 0.115(11) 0.016(8) -0.010(6) 0.003(5)
C22 0.068(7) 0.068(7) 0.081(8) -0.001(6) -0.031(6) -0.002(6)
C24 0.049(5) 0.092(9) 0.051(6) 0.021(6) -0.004(4) 0.003(5)
C25 0.035(4) 0.035(4) 0.034(4) 0.007(3) 0.002(3) 0.005(3)
C30 0.060(5) 0.045(5) 0.050(6) 0.016(4) 0.009(4) -0.005(4)
C29 0.069(7) 0.074(8) 0.068(7) 0.020(6) 0.003(5) -0.022(6)
C28 0.071(7) 0.111(12) 0.080(10) 0.055(9) 0.023(6) 0.030(8)
C27 0.105(10) 0.089(10) 0.087(9) 0.017(7) 0.050(8) 0.044(8)
C26 0.081(7) 0.047(6) 0.065(7) 0.015(5) 0.029(5) 0.019(5)
C7 0.060(6) 0.032(5) 0.038(5) 0.000(4) -0.002(4) 0.009(4)
C8 0.092(8) 0.053(6) 0.070(7) 0.002(5) -0.016(6) 0.015(6)
C9 0.132(12) 0.057(7) 0.105(11) -0.032(7) -0.009(9) 0.030(8)
C10 0.122(11) 0.072(10) 0.080(10) -0.049(8) 0.013(8) 0.002(8)
C11 0.104(9) 0.075(9) 0.063(7) -0.018(6) 0.001(6) -0.011(7)
C12 0.082(7) 0.048(6) 0.063(7) 0.001(5) 0.000(5) -0.001(5)
C13 0.039(4) 0.042(5) 0.033(4) 0.017(4) -0.001(3) 0.006(3)
C18 0.055(5) 0.062(7) 0.044(6) 0.007(5) 0.003(4) -0.014(5)
C17 0.066(7) 0.082(9) 0.071(8) 0.035(7) 0.000(6) -0.019(6)
C16 0.063(7) 0.108(12) 0.055(7) 0.036(8) 0.023(5) 0.023(7)
C15 0.082(8) 0.078(9) 0.074(8) 0.009(7) 0.024(6) 0.027(7)
C14 0.065(6) 0.051(6) 0.048(5) -0.003(5) 0.012(4) 0.011(4)
C1 0.045(4) 0.034(5) 0.042(5) 0.005(4) -0.009(3) 0.001(4)
C6 0.049(6) 0.051(6) 0.068(7) -0.003(5) -0.011(5) 0.002(5)
C5 0.074(9) 0.060(7) 0.093(10) 0.004(7) -0.052(8) -0.004(7)
C2 0.047(5) 0.078(7) 0.067(7) 0.023(6) 0.009(4) 0.006(5)
C4 0.059(7) 0.078(9) 0.125(12) 0.021(9) -0.042(7) -0.002(6)
C3 0.034(5) 0.079(8) 0.136(12) 0.044(8) 0.000(6) -0.001(5)
C37 0.033(4) 0.045(4) 0.065(6) 0.017(4) 0.001(4) -0.007(3)
C38 0.036(5) 0.098(13) 0.179(15) 0.004(10) 0.039(7) -0.005(5)

loop_
_atom_type_symbol
_atom_type_description
_atom_type_scat_dispersion_real
_atom_type_scat_dispersion_imag
_atom_type_scat_source
C C 0.0033 0.0016 'International Tables Vol C Tables 4.2.6.8 and 6.1.1.4'
H H 0.0000 0.0000 'International Tables Vol C Tables 4.2.6.8 and 6.1.1.4'
N N 0.0061 0.0033 'International Tables Vol C Tables 4.2.6.8 and 6.1.1.4'
O O 0.0106 0.0060 'International Tables Vol C Tables 4.2.6.8 and 6.1.1.4'
P P 0.1023 0.0942 'International Tables Vol C Tables 4.2.6.8 and 6.1.1.4'
Pd Pd -0.9988 1.0072 'International Tables Vol C Tables 4.2.6.8 and 6.1.1.4'

loop_
_geom_angle_atom_site_label_1
_geom_angle_atom_site_label_2
_geom_angle_atom_site_label_3
_geom_angle
_geom_angle_site_symmetry_1
_geom_angle_site_symmetry_3
_geom_angle_publ_flag
C37A Pd1A O1A 177.7(5) . . ?
C37A Pd1A P2A 90.1(3) . . ?
O1A Pd1A P2A 88.1(2) . . ?
C37A Pd1A P1A 85.9(3) . . ?
O1A Pd1A P1A 96.0(2) . . ?
P2A Pd1A P1A 175.99(7) . . ?
C25A P1A C31A 105.2(4) . . ?
C25A P1A C19A 103.9(4) . . ?
C31A P1A C19A 104.7(4) . . ?
C25A P1A Pd1A 112.7(3) . . ?
C31A P1A Pd1A 112.1(3) . . ?
C19A P1A Pd1A 117.2(3) . . ?
C1A P2A C7A 104.4(4) . . ?
C1A P2A C13A 105.5(4) . . ?
C7A P2A C13A 104.1(4) . . ?
C1A P2A Pd1A 113.5(3) . . ?
C7A P2A Pd1A 111.4(3) . . ?
C13A P2A Pd1A 116.8(3) . . ?
O3A N1A O2A 124.2(10) . . ?
O3A N1A O1A 118.1(10) . . ?
O2A N1A O1A 117.6(8) . . ?
N1A O1A Pd1A 116.4(6) . . ?
C37A O4A C38A 105.3(13) . . ?
C2A C1A C6A 117.9(8) . . ?
C2A C1A P2A 119.4(7) . . ?
C6A C1A P2A 122.5(7) . . ?
C3A C2A C1A 120.6(11) . . ?
C4A C3A C2A 120.3(11) . . ?
C5A C4A C3A 120.0(10) . . ?
C4A C5A C6A 121.1(11) . . ?
C5A C6A C1A 120.1(10) . . ?
C12A C7A C8A 120.4(10) . . ?
C12A C7A P2A 117.1(8) . . ?
C8A C7A P2A 122.5(8) . . ?
C9A C8A C7A 119.7(11) . . ?
C10A C9A C8A 119.7(13) . . ?
C9A C10A C11A 121.1(14) . . ?
C10A C11A C12A 120.2(13) . . ?
C7A C12A C11A 118.8(12) . . ?
C18A C13A C14A 120.0(9) . . ?
C18A C13A P2A 123.1(8) . . ?
C14A C13A P2A 117.0(7) . . ?
C15A C14A C13A 119.7(11) . . ?
C16A C15A C14A 119.4(11) . . ?
C15A C16A C17A 120.7(9) . . ?
C18A C17A C16A 119.9(12) . . ?
C17A C18A C13A 120.2(11) . . ?
C20A C19A C24A 119.2(9) . . ?
C20A C19A P1A 121.1(7) . . ?
C24A C19A P1A 119.7(7) . . ?
C19A C20A C21A 120.0(11) . . ?
C22A C21A C20A 121.9(13) . . ?
C21A C22A C23A 118.3(11) . . ?
C24A C23A C22A 120.4(11) . . ?
C19A C24A C23A 120.2(11) . . ?
C30A C25A C26A 117.8(9) . . ?
C30A C25A P1A 123.0(8) . . ?
C26A C25A P1A 119.2(7) . . ?
C25A C26A C27A 121.5(10) . . ?
C26A C27A C28A 117.7(11) . . ?
C29A C28A C27A 121.4(11) . . ?
C28A C29A C30A 120.3(11) . . ?
C29A C30A C25A 121.3(11) . . ?
C36A C31A C32A 118.6(11) . . ?
C36A C31A P1A 124.2(9) . . ?
C32A C31A P1A 117.1(8) . . ?
C31A C32A C33A 120.3(12) . . ?
C34A C33A C32A 121.6(14) . . ?
C33A C34A C35A 120.4(15) . . ?
C34A C35A C36A 118.4(13) . . ?
C31A C36A C35A 120.5(12) . . ?
O5A C37A O4A 120.2(10) . . ?
O5A C37A Pd1A 128.7(13) . . ?
O4A C37A Pd1A 111.0(10) . . ?
C37 Pd1 O1 175.8(3) . . ?
C37 Pd1 P1 86.8(2) . . ?
O1 Pd1 P1 94.57(17) . . ?
C37 Pd1 P2 90.0(2) . . ?
O1 Pd1 P2 88.61(17) . . ?
P1 Pd1 P2 176.81(8) . . ?
C25 P2 C31 104.5(4) . . ?
C25 P2 C19 104.5(4) . . ?
C31 P2 C19 106.2(4) . . ?
C25 P2 Pd1 110.2(3) . . ?
C31 P2 Pd1 111.7(3) . . ?
C19 P2 Pd1 118.7(3) . . ?
C7 P1 C1 104.1(4) . . ?
C7 P1 C13 105.8(5) . . ?
C1 P1 C13 104.8(4) . . ?
C7 P1 Pd1 112.9(3) . . ?
C1 P1 Pd1 114.5(3) . . ?
C13 P1 Pd1 113.8(3) . . ?
O3 N1 O1 121.6(11) . . ?
O3 N1 O2 122.1(10) . . ?
O1 N1 O2 116.3(7) . . ?
C37 O5 C38 114.4(10) . . ?
N1 O1 Pd1 116.4(6) . . ?
C36 C31 C32 117.6(10) . . ?
C36 C31 P2 124.2(8) . . ?
C32 C31 P2 118.0(7) . . ?
C33 C32 C31 121.6(11) . . ?
C34 C33 C32 120.5(12) . . ?
C33 C34 C35 119.8(12) . . ?
C34 C35 C36 120.7(12) . . ?
C31 C36 C35 119.8(11) . . ?
C20 C19 C24 119.7(8) . . ?
C20 C19 P2 120.4(7) . . ?
C24 C19 P2 119.8(7) . . ?
C19 C20 C21 121.1(10) . . ?
C22 C21 C20 119.2(12) . . ?
C22 C23 C24 118.5(11) . . ?
C21 C22 C23 121.4(10) . . ?
C19 C24 C23 120.0(10) . . ?
C30 C25 C26 117.0(8) . . ?
C30 C25 P2 122.7(7) . . ?
C26 C25 P2 120.3(7) . . ?
C25 C30 C29 121.8(11) . . ?
C28 C29 C30 120.5(13) . . ?
C29 C28 C27 119.4(11) . . ?
C26 C27 C28 120.4(12) . . ?
C27 C26 C25 120.8(11) . . ?
C12 C7 C8 118.3(10) . . ?
C12 C7 P1 120.8(8) . . ?
C8 C7 P1 120.9(8) . . ?
C9 C8 C7 119.3(12) . . ?
C10 C9 C8 122.9(14) . . ?
C9 C10 C11 119.3(13) . . ?
C12 C11 C10 120.5(12) . . ?
C7 C12 C11 119.7(11) . . ?
C18 C13 C14 118.0(9) . . ?
C18 C13 P1 123.5(8) . . ?
C14 C13 P1 118.5(7) . . ?
C13 C18 C17 120.3(11) . . ?
C18 C17 C16 119.6(13) . . ?
C15 C16 C17 118.4(12) . . ?
C16 C15 C14 123.1(14) . . ?
C15 C14 C13 120.5(12) . . ?
C2 C1 C6 119.2(9) . . ?
C2 C1 P1 118.9(7) . . ?
C6 C1 P1 121.8(7) . . ?
C1 C6 C5 118.7(13) . . ?
C4 C5 C6 122.0(15) . . ?
C1 C2 C3 119.2(11) . . ?
C5 C4 C3 118.9(11) . . ?
C4 C3 C2 121.9(12) . . ?
O4 C37 O5 121.6(8) . . ?
O4 C37 Pd1 126.4(7) . . ?
O5 C37 Pd1 111.9(7) . . ?

loop_
_geom_bond_atom_site_label_1
_geom_bond_atom_site_label_2
_geom_bond_distance
_geom_bond_site_symmetry_2
_geom_bond_publ_flag
Pd1A C37A 1.927(8) . ?
Pd1A O1A 2.149(6) . ?
Pd1A P2A 2.340(3) . ?
Pd1A P1A 2.367(3) . ?
P1A C25A 1.812(9) . ?
P1A C31A 1.829(10) . ?
P1A C19A 1.844(8) . ?
P2A C1A 1.822(8) . ?
P2A C7A 1.819(9) . ?
P2A C13A 1.846(8) . ?
N1A O3A 1.242(10) . ?
N1A O2A 1.265(12) . ?
N1A O1A 1.264(11) . ?
O4A C37A 1.347(18) . ?
O4A C38A 1.599(16) . ?
O5A C37A 1.192(16) . ?
C1A C2A 1.393(12) . ?
C1A C6A 1.406(13) . ?
C2A C3A 1.381(14) . ?
C3A C4A 1.369(17) . ?
C4A C5A 1.363(18) . ?
C5A C6A 1.374(15) . ?
C7A C12A 1.363(14) . ?
C7A C8A 1.404(14) . ?
C8A C9A 1.374(17) . ?
C9A C10A 1.36(2) . ?
C10A C11A 1.37(2) . ?
C11A C12A 1.399(18) . ?
C13A C18A 1.377(14) . ?
C13A C14A 1.395(14) . ?
C14A C15A 1.375(14) . ?
C15A C16A 1.376(19) . ?
C16A C17A 1.382(19) . ?
C17A C18A 1.359(14) . ?
C19A C20A 1.355(14) . ?
C19A C24A 1.379(13) . ?
C20A C21A 1.396(14) . ?
C21A C22A 1.340(18) . ?
C22A C23A 1.391(19) . ?
C23A C24A 1.386(14) . ?
C25A C30A 1.389(14) . ?
C25A C26A 1.387(12) . ?
C26A C27A 1.394(13) . ?
C27A C28A 1.408(18) . ?
C28A C29A 1.334(19) . ?
C29A C30A 1.378(14) . ?
C31A C36A 1.335(14) . ?
C31A C32A 1.355(14) . ?
C32A C33A 1.394(17) . ?
C33A C34A 1.30(2) . ?
C34A C35A 1.36(2) . ?
C35A C36A 1.435(18) . ?
Pd1 C37 1.948(8) . ?
Pd1 O1 2.150(6) . ?
Pd1 P1 2.349(3) . ?
Pd1 P2 2.364(3) . ?
P2 C25 1.804(8) . ?
P2 C31 1.826(10) . ?
P2 C19 1.836(8) . ?
P1 C7 1.804(10) . ?
P1 C1 1.829(8) . ?
P1 C13 1.832(8) . ?
N1 O3 1.178(10) . ?
N1 O1 1.257(10) . ?
N1 O2 1.261(12) . ?
O4 C37 1.194(12) . ?
O5 C37 1.341(12) . ?
O5 C38 1.473(11) . ?
C31 C36 1.355(13) . ?
C31 C32 1.383(12) . ?
C32 C33 1.378(17) . ?
C33 C34 1.333(19) . ?
C34 C35 1.347(18) . ?
C35 C36 1.417(15) . ?
C19 C20 1.356(14) . ?
C19 C24 1.371(12) . ?
C20 C21 1.397(16) . ?
C21 C22 1.350(17) . ?
C23 C22 1.376(18) . ?
C23 C24 1.417(14) . ?
C25 C30 1.388(13) . ?
C25 C26 1.392(13) . ?
C30 C29 1.389(14) . ?
C29 C28 1.34(2) . ?
C28 C27 1.39(2) . ?
C27 C26 1.384(15) . ?
C7 C12 1.371(14) . ?
C7 C8 1.420(15) . ?
C8 C9 1.369(18) . ?
C9 C10 1.31(2) . ?
C10 C11 1.40(2) . ?
C11 C12 1.390(17) . ?
C13 C18 1.383(14) . ?
C13 C14 1.388(13) . ?
C18 C17 1.389(15) . ?
C17 C16 1.42(2) . ?
C16 C15 1.31(2) . ?
C15 C14 1.367(15) . ?
C1 C2 1.398(13) . ?
C1 C6 1.413(15) . ?
C6 C5 1.414(15) . ?
C5 C4 1.35(2) . ?
C2 C3 1.398(15) . ?
C4 C3 1.38(2) . ?
